data_7703496
loop_
_publ_author_name
'Leforestier, Baptiste'
'Gyton, Matthew R.'
'Chaplin, Adrian B.'

_publ_section_title
;
 Synthesis and group 9 complexes of macrocyclic PCP and POCOP pincer
 ligands.
;
_journal_issue 7
_journal_name_full 'Dalton transactions (Cambridge, England : 2003)'
_journal_page_first 2087
_journal_page_last 2101
_journal_paper_doi 10.1039/c9dt04835a
_journal_volume 49
_journal_year 2020
_chemical_formula_moiety 'C31 H53 Cl2 Ir O P2'
_chemical_formula_sum 'C31 H53 Cl2 Ir O P2'
_chemical_formula_weight 766.77
_chemical_melting_point ?
_space_group_crystal_system orthorhombic
_space_group_IT_number 19
_space_group_name_Hall 'P 2ac 2ab'
_space_group_name_H-M_alt 'P 21 21 21'
_atom_sites_solution_hydrogens geom
_atom_sites_solution_primary dual
_atom_sites_solution_secondary difmap
_audit_creation_date 2019-04-17
_audit_creation_method
;
Olex2 1.2
(compiled 2018.05.29 svn.r3510 for OlexSys, GUI svn.r5506)
;
_audit_update_record
;
2019-12-18 deposited with the CCDC.	2020-01-27 downloaded from the CCDC.
;
_cell_angle_alpha 90
_cell_angle_beta 90
_cell_angle_gamma 90
_cell_formula_units_Z 4
_cell_length_a 11.6548(2)
_cell_length_b 11.78332(18)
_cell_length_c 24.5327(4)
_cell_measurement_reflns_used 32179
_cell_measurement_temperature 150(2)
_cell_measurement_theta_max 32.8230
_cell_measurement_theta_min 3.4550
_cell_volume 3369.13(9)
_computing_cell_refinement 'CrysAlisPro 1.171.39.46 (Rigaku OD, 2018)'
_computing_data_collection 'CrysAlisPro 1.171.39.46 (Rigaku OD, 2018)'
_computing_data_reduction 'CrysAlisPro 1.171.39.46 (Rigaku OD, 2018)'
_computing_molecular_graphics 'Olex2 (Dolomanov et al., 2009)'
_computing_publication_material 'Olex2 (Dolomanov et al., 2009)'
_computing_structure_refinement 'ShelXL (Sheldrick, 2015)'
_computing_structure_solution 'ShelXT (Sheldrick, 2015)'
_diffrn_ambient_environment N~2~
_diffrn_ambient_temperature 150(2)
_diffrn_detector 'CCD plate'
_diffrn_detector_area_resol_mean 5.3046
_diffrn_detector_type AtlasS2
_diffrn_measured_fraction_theta_full 0.999
_diffrn_measured_fraction_theta_max 0.999
_diffrn_measurement_details
;
List of Runs (angles in degrees, time in seconds):

  # Type    Start    End  Width  t~exp~   \w     \q     \k     \f   Frames
#--------------------------------------------------------------------------
  1  \w     34.00 111.00   1.00    4.00    --   24.25-178.00  60.00   77
  2  \w    -50.00  49.00   1.00    4.00    --   24.25 -37.00 150.00   99
  3  \w   -110.00 -55.00   1.00    4.00    --  -23.31 178.00 120.00   55
  4  \w     35.00 113.00   1.00    4.00    --   24.25 178.00-180.00   78
  5  \w      0.00  99.00   1.00    4.00    --   24.25  37.00  90.00   99
  6  \w      0.00  99.00   1.00    4.00    --   24.25  37.00-120.00   99
  7  \w     -4.00  97.00   1.00    4.00    --   24.25  57.00 150.00  101
  8  \w     -8.00 100.00   1.00    4.00    --   24.25  77.00 -90.00  108
  9  \w    -99.00   9.00   1.00    4.00    --  -23.31 -77.00 -60.00  108
 10  \w    -20.00  15.00   1.00    4.00    --   24.25 -99.00 -60.00   35
;
_diffrn_measurement_device 'four-circle diffractometer'
_diffrn_measurement_device_type 'Rigaku Oxford Diffraction: SuperNova, Dual, Cu at zero, AtlasS2'
_diffrn_measurement_method '\w scans'
_diffrn_orient_matrix_type 'CrysAlisPro convention (1999,Acta A55,543-557)'
_diffrn_orient_matrix_UB_11 -0.0275944000
_diffrn_orient_matrix_UB_12 0.0350658000
_diffrn_orient_matrix_UB_13 -0.0195140000
_diffrn_orient_matrix_UB_21 0.0443416000
_diffrn_orient_matrix_UB_22 0.0408025000
_diffrn_orient_matrix_UB_23 0.0027793000
_diffrn_orient_matrix_UB_31 0.0312456000
_diffrn_orient_matrix_UB_32 -0.0269783000
_diffrn_orient_matrix_UB_33 -0.0211586000
_diffrn_radiation_monochromator mirror
_diffrn_radiation_probe x-ray
_diffrn_radiation_type MoK\a
_diffrn_radiation_wavelength 0.71073
_diffrn_reflns_av_R_equivalents 0.0430
_diffrn_reflns_av_unetI/netI 0.0240
_diffrn_reflns_Laue_measured_fraction_full 0.999
_diffrn_reflns_Laue_measured_fraction_max 0.999
_diffrn_reflns_limit_h_max 16
_diffrn_reflns_limit_h_min -16
_diffrn_reflns_limit_k_max 16
_diffrn_reflns_limit_k_min -16
_diffrn_reflns_limit_l_max 34
_diffrn_reflns_limit_l_min -34
_diffrn_reflns_number 79384
_diffrn_reflns_point_group_measured_fraction_full 0.999
_diffrn_reflns_point_group_measured_fraction_max 0.999
_diffrn_reflns_theta_full 29.573
_diffrn_reflns_theta_max 29.573
_diffrn_reflns_theta_min 2.967
_diffrn_source 'micro-focus sealed X-ray tube'
_diffrn_source_type 'SuperNova (Mo) X-ray Source'
_exptl_absorpt_coefficient_mu 4.238
_exptl_absorpt_correction_T_max 1.000
_exptl_absorpt_correction_T_min 0.110
_exptl_absorpt_correction_type gaussian
_exptl_absorpt_process_details
;
CrysAlisPro 1.171.39.46 (Rigaku Oxford Diffraction, 2018)
Numerical absorption correction based on gaussian integration over
			a multifaceted crystal model
Empirical absorption correction using spherical harmonics,
 implemented in SCALE3 ABSPACK scaling algorithm.
;
_exptl_crystal_colour 'pale yellow'
_exptl_crystal_density_diffrn 1.512
_exptl_crystal_density_meas ?
_exptl_crystal_description plate
_exptl_crystal_F_000 1552
_exptl_crystal_recrystallization_method 'Crystals grown from hexane at 293 K'
_exptl_crystal_size_max 0.326
_exptl_crystal_size_mid 0.324
_exptl_crystal_size_min 0.08
_refine_diff_density_max 0.746
_refine_diff_density_min -0.399
_refine_diff_density_rms 0.065
_refine_ls_abs_structure_details
;
 Flack x determined using 3922 quotients [(I+)-(I-)]/[(I+)+(I-)]
 (Parsons, Flack and Wagner, Acta Cryst. B69 (2013) 249-259).
;
_refine_ls_abs_structure_Flack -0.0206(18)
_refine_ls_extinction_method none
_refine_ls_goodness_of_fit_ref 1.058
_refine_ls_hydrogen_treatment constr
_refine_ls_matrix_type full
_refine_ls_number_parameters 395
_refine_ls_number_reflns 9431
_refine_ls_number_restraints 270
_refine_ls_restrained_S_all 1.053
_refine_ls_R_factor_all 0.0200
_refine_ls_R_factor_gt 0.0180
_refine_ls_shift/su_max 0.004
_refine_ls_shift/su_mean 0.000
_refine_ls_structure_factor_coef Fsqd
_refine_ls_weighting_details 'w=1/[\s^2^(Fo^2^)+(0.0156P)^2^+0.8759P] where P=(Fo^2^+2Fc^2^)/3'
_refine_ls_weighting_scheme calc
_refine_ls_wR_factor_gt 0.0377
_refine_ls_wR_factor_ref 0.0384
_reflns_Friedel_coverage 0.801
_reflns_Friedel_fraction_full 1.000
_reflns_Friedel_fraction_max 1.000
_reflns_number_gt 9078
_reflns_number_total 9431
_reflns_threshold_expression 'I > 2\s(I)'
_cod_data_source_file c9dt04835a3.cif
_cod_data_source_block 0388abc18s
_cod_depositor_comments
;
The following automatic conversions were performed:

data item '_chemical_melting_point' value 'not measured' was changed
to '?' -- the value is undefined or not given.

data item '_exptl_crystal_density_meas' value 'not measured' was
changed to '?' -- the value is perceived as not measured.

Automatic conversion script
Id: cif_fix_values 7556 2019-12-06 15:28:31Z antanas 

 Adding full bibliography for 7703488--7703497.cif.
;
_cod_original_cell_volume 3369.14(10)
_cod_database_code 7703496
_shelx_shelxl_version_number 2014/7
_shelx_space_group_comment
;
The symmetry employed for this shelxl refinement is uniquely defined
by the following loop, which should always be used as a source of
symmetry information in preference to the above space-group names.
They are only intended as comments.
;
_olex2_refinement_description
;
1. Fixed Uiso
 At 1.2 times of:
  All C(H) groups, All C(H,H) groups, All C(H,H,H,H) groups
 At 1.5 times of:
  All C(H,H,H) groups
2. Uiso/Uaniso restraints and constraints
C118 \\sim C119 \\sim C120 \\sim C121 \\sim C122 \\sim C123 \\sim C124 \\sim
C125 \\sim C219 \\sim C220 \\sim C221 \\sim C222 \\sim C223 \\sim C224: within
2A with sigma of 0.01 and sigma for terminal atoms of 0.02
Uanis(C118) \\sim Ueq, Uanis(C119) \\sim Ueq, Uanis(C120) \\sim Ueq,
Uanis(C121) \\sim Ueq, Uanis(C122) \\sim Ueq, Uanis(C123) \\sim Ueq,
Uanis(C124) \\sim Ueq, Uanis(C223) \\sim Ueq, Uanis(C224) \\sim Ueq,
Uanis(C220) \\sim Ueq, Uanis(C221) \\sim Ueq, Uanis(C219) \\sim Ueq,
Uanis(C222) \\sim Ueq, Uanis(C125) \\sim Ueq: with sigma of 0.007 and sigma for
terminal atoms of 0.014
3. Others
 Sof(H11W)=Sof(H11X)=Sof(H12M)=Sof(H12N)=Sof(C219)=Sof(H21A)=Sof(H21B)=
 Sof(C220)=Sof(H22E)=Sof(H22F)=Sof(C221)=Sof(H22G)=Sof(H22H)=Sof(C222)=
 Sof(H22I)=Sof(H22J)=Sof(C223)=Sof(H22A)=Sof(H22B)=Sof(C224)=Sof(H22C)=
 Sof(H22D)=1-FVAR(1)
 Sof(H11U)=Sof(H11V)=Sof(C119)=Sof(H)=Sof(H11Y)=Sof(C120)=Sof(H12A)=Sof(H12B)=
 Sof(C121)=Sof(H12C)=Sof(H12D)=Sof(C122)=Sof(H12E)=Sof(H12F)=Sof(C123)=
 Sof(H12G)=Sof(H12H)=Sof(C124)=Sof(H12I)=Sof(H12J)=Sof(H12K)=Sof(H12L)=FVAR(1)
4.a Secondary CH2 refined with riding coordinates:
 C107(H10A,H10B), C108(H10C,H10D), C117(H11S,H11T), C118(H11U,H11V), C118(H11W,
 H11X), C119(H,H11Y), C120(H12A,H12B), C121(H12C,H12D), C122(H12E,H12F),
 C123(H12G,H12H), C124(H12I,H12J), C125(H12K,H12L), C125(H12M,H12N), C126(H12O,
 H12P), C127(H12Q,H12R), C128(H12S,H12T), C129(H12U,H12V), C130(H13A,H13B),
 C219(H21A,H21B), C220(H22E,H22F), C221(H22G,H22H), C222(H22I,H22J), C223(H22A,
 H22B), C224(H22C,H22D)
4.b Aromatic/amide H refined with riding coordinates:
 C103(H103), C104(H104), C105(H105)
4.c Idealised Me refined as rotating group:
 C110(H11A,H11B,H11C), C111(H11D,H11E,H11F), C112(H11G,H11H,H11I), C114(H11J,
 H11K,H11L), C115(H11M,H11N,H11O), C116(H11P,H11Q,H11R)
;
_olex2_submission_special_instructions 'No special instructions were received'
_oxdiff_exptl_absorpt_empirical_details
;
Empirical correction (ABSPACK) includes:
- Absorption correction using spherical harmonics
- Frame scaling
;
_oxdiff_exptl_absorpt_empirical_full_max 1.460
_oxdiff_exptl_absorpt_empirical_full_min 0.713

loop_
_space_group_symop_operation_xyz
'x, y, z'
'-x+1/2, -y, z+1/2'
'-x, y+1/2, -z+1/2'
'x+1/2, -y+1/2, -z'

loop_
_atom_site_label
_atom_site_type_symbol
_atom_site_fract_x
_atom_site_fract_y
_atom_site_fract_z
_atom_site_U_iso_or_equiv
_atom_site_adp_type
_atom_site_occupancy
_atom_site_site_symmetry_order
_atom_site_calc_flag
_atom_site_refinement_flags_posn
_atom_site_refinement_flags_adp
_atom_site_refinement_flags_occupancy
_atom_site_disorder_assembly
_atom_site_disorder_group
Ir1 Ir 0.52362(2) 1.17143(2) 0.86277(2) 0.01830(3) Uani 1 1 d . . . . .
Cl6 Cl 0.38877(6) 1.17736(8) 0.78982(3) 0.02535(15) Uani 1 1 d . . . . .
Cl7 Cl 0.66132(7) 1.16448(8) 0.93429(3) 0.02908(17) Uani 1 1 d . . . . .
P2 P 0.39578(8) 1.10403(8) 0.93020(4) 0.02472(19) Uani 1 1 d . . . . .
P3 P 0.63215(7) 1.29866(7) 0.80696(3) 0.01997(16) Uani 1 1 d . . . . .
O5 O 0.5978(3) 0.9378(2) 0.82115(11) 0.0370(6) Uani 1 1 d . . . . .
C4 C 0.5735(3) 1.0245(3) 0.83608(13) 0.0248(7) Uani 1 1 d . . . . .
C101 C 0.4625(3) 1.3260(3) 0.89271(12) 0.0222(6) Uani 1 1 d . . . . .
C102 C 0.4092(3) 1.3327(3) 0.94376(13) 0.0277(7) Uani 1 1 d . . . . .
C103 C 0.3699(4) 1.4366(3) 0.96385(17) 0.0365(9) Uani 1 1 d . . . . .
H103 H 0.3321 1.4401 0.9981 0.044 Uiso 1 1 calc R . . . .
C104 C 0.3862(4) 1.5335(3) 0.93381(18) 0.0388(10) Uani 1 1 d . . . . .
H104 H 0.3600 1.6041 0.9477 0.047 Uiso 1 1 calc R . . . .
C105 C 0.4404(3) 1.5301(3) 0.88351(15) 0.0317(8) Uani 1 1 d . . . . .
H105 H 0.4523 1.5980 0.8634 0.038 Uiso 1 1 calc R . . . .
C106 C 0.4772(3) 1.4262(3) 0.86264(14) 0.0258(6) Uani 1 1 d . . . . .
C107 C 0.3945(4) 1.2248(3) 0.97656(14) 0.0318(8) Uani 1 1 d . . . . .
H10A H 0.3209 1.2271 0.9967 0.038 Uiso 1 1 calc R . . . .
H10B H 0.4576 1.2175 1.0033 0.038 Uiso 1 1 calc R . . . .
C108 C 0.5328(3) 1.4189(3) 0.80759(13) 0.0252(7) Uani 1 1 d . . . . .
H10C H 0.5749 1.4900 0.7998 0.030 Uiso 1 1 calc R . . . .
H10D H 0.4735 1.4085 0.7791 0.030 Uiso 1 1 calc R . . . .
C109 C 0.2426(3) 1.0723(3) 0.91452(15) 0.0299(8) Uani 1 1 d . . . . .
C110 C 0.1824(3) 1.1810(4) 0.89585(16) 0.0406(9) Uani 1 1 d . . . . .
H11A H 0.1834 1.2367 0.9255 0.061 Uiso 1 1 calc GR . . . .
H11B H 0.1028 1.1636 0.8860 0.061 Uiso 1 1 calc GR . . . .
H11C H 0.2225 1.2121 0.8641 0.061 Uiso 1 1 calc GR . . . .
C111 C 0.2363(3) 0.9823(3) 0.86971(16) 0.0370(9) Uani 1 1 d . . . . .
H11D H 0.2748 1.0105 0.8369 0.055 Uiso 1 1 calc GR . . . .
H11E H 0.1558 0.9659 0.8613 0.055 Uiso 1 1 calc GR . . . .
H11F H 0.2743 0.9128 0.8822 0.055 Uiso 1 1 calc GR . . . .
C112 C 0.1806(4) 1.0270(4) 0.96588(16) 0.0466(11) Uani 1 1 d . . . . .
H11G H 0.2142 0.9541 0.9765 0.070 Uiso 1 1 calc GR . . . .
H11H H 0.0989 1.0168 0.9579 0.070 Uiso 1 1 calc GR . . . .
H11I H 0.1895 1.0816 0.9957 0.070 Uiso 1 1 calc GR . . . .
C113 C 0.7723(3) 1.3590(3) 0.82986(14) 0.0256(7) Uani 1 1 d . . . . .
C114 C 0.7535(3) 1.4230(3) 0.88374(15) 0.0331(8) Uani 1 1 d . . . . .
H11J H 0.7042 1.4890 0.8773 0.050 Uiso 1 1 calc GR . . . .
H11K H 0.8276 1.4483 0.8981 0.050 Uiso 1 1 calc GR . . . .
H11L H 0.7167 1.3724 0.9102 0.050 Uiso 1 1 calc GR . . . .
C115 C 0.8619(3) 1.2651(3) 0.83844(17) 0.0333(8) Uani 1 1 d . . . . .
H11M H 0.8321 1.2090 0.8643 0.050 Uiso 1 1 calc GR . . . .
H11N H 0.9326 1.2984 0.8530 0.050 Uiso 1 1 calc GR . . . .
H11O H 0.8782 1.2280 0.8035 0.050 Uiso 1 1 calc GR . . . .
C116 C 0.8171(3) 1.4447(3) 0.78753(16) 0.0333(8) Uani 1 1 d . . . . .
H11P H 0.8359 1.4048 0.7536 0.050 Uiso 1 1 calc GR . . . .
H11Q H 0.8861 1.4821 0.8017 0.050 Uiso 1 1 calc GR . . . .
H11R H 0.7579 1.5018 0.7803 0.050 Uiso 1 1 calc GR . . . .
C117 C 0.4501(3) 0.9892(3) 0.97335(15) 0.0356(9) Uani 1 1 d . . . . .
H11S H 0.5265 1.0126 0.9870 0.043 Uiso 1 1 calc R . . . .
H11T H 0.3989 0.9837 1.0055 0.043 Uiso 1 1 calc R . . . .
C118 C 0.4626(4) 0.8686(3) 0.94933(18) 0.0446(10) Uani 1 1 d . U . . .
H11U H 0.4864 0.8748 0.9107 0.054 Uiso 0.787(7) 1 calc R . P A 1
H11V H 0.3869 0.8306 0.9503 0.054 Uiso 0.787(7) 1 calc R . P A 1
H11W H 0.3870 0.8333 0.9422 0.054 Uiso 0.213(7) 1 calc R . P A 2
H11X H 0.5086 0.8687 0.9154 0.054 Uiso 0.213(7) 1 calc R . P A 2
C119 C 0.5514(6) 0.7937(5) 0.9804(3) 0.0419(15) Uani 0.787(7) 1 d . U P A 1
H H 0.5355 0.7991 1.0200 0.050 Uiso 0.787(7) 1 calc R . P A 1
H11Y H 0.5400 0.7136 0.9695 0.050 Uiso 0.787(7) 1 calc R . P A 1
C120 C 0.6754(5) 0.8248(7) 0.9707(3) 0.0406(13) Uani 0.787(7) 1 d . U P A 1
H12A H 0.6811 0.9084 0.9680 0.049 Uiso 0.787(7) 1 calc R . P A 1
H12B H 0.7207 0.8010 1.0029 0.049 Uiso 0.787(7) 1 calc R . P A 1
C121 C 0.7293(6) 0.7736(5) 0.9205(3) 0.0395(13) Uani 0.787(7) 1 d . U P A 1
H12C H 0.6811 0.7915 0.8884 0.047 Uiso 0.787(7) 1 calc R . P A 1
H12D H 0.7319 0.6901 0.9245 0.047 Uiso 0.787(7) 1 calc R . P A 1
C122 C 0.8501(6) 0.8180(5) 0.9110(3) 0.0494(14) Uani 0.787(7) 1 d . U P A 1
H12E H 0.8923 0.8153 0.9459 0.059 Uiso 0.787(7) 1 calc R . P A 1
H12F H 0.8448 0.8986 0.8999 0.059 Uiso 0.787(7) 1 calc R . P A 1
C123 C 0.9201(6) 0.7545(5) 0.8681(3) 0.0531(15) Uani 0.787(7) 1 d . U P A 1
H12G H 1.0003 0.7820 0.8697 0.064 Uiso 0.787(7) 1 calc R . P A 1
H12H H 0.9209 0.6729 0.8777 0.064 Uiso 0.787(7) 1 calc R . P A 1
C124 C 0.8771(6) 0.7665(5) 0.8099(3) 0.0473(15) Uani 0.787(7) 1 d . U P A 1
H12I H 0.7955 0.7433 0.8083 0.057 Uiso 0.787(7) 1 calc R . P A 1
H12J H 0.9213 0.7150 0.7860 0.057 Uiso 0.787(7) 1 calc R . P A 1
C125 C 0.8887(5) 0.8894(4) 0.7887(2) 0.0575(13) Uani 1 1 d . U . . .
H12K H 0.8410 0.9410 0.8111 0.069 Uiso 0.787(7) 1 calc R . P A 1
H12L H 0.9695 0.9144 0.7915 0.069 Uiso 0.787(7) 1 calc R . P A 1
H12M H 0.8206 0.9194 0.8081 0.069 Uiso 0.213(7) 1 calc R . P A 2
H12N H 0.9455 0.9518 0.7902 0.069 Uiso 0.213(7) 1 calc R . P A 2
C126 C 0.8509(4) 0.8944(3) 0.7313(2) 0.0554(14) Uani 1 1 d . . . . .
H12O H 0.7744 0.8585 0.7285 0.066 Uiso 1 1 calc R . . . .
H12P H 0.9048 0.8490 0.7089 0.066 Uiso 1 1 calc R . . . .
C127 C 0.8440(4) 1.0128(4) 0.70768(19) 0.0445(10) Uani 1 1 d . . . . .
H12Q H 0.8331 1.0073 0.6678 0.053 Uiso 1 1 calc R . . . .
H12R H 0.9176 1.0524 0.7143 0.053 Uiso 1 1 calc R . . . .
C128 C 0.7468(3) 1.0829(3) 0.73186(17) 0.0328(8) Uani 1 1 d . . . . .
H12S H 0.6730 1.0446 0.7241 0.039 Uiso 1 1 calc R . . . .
H12T H 0.7563 1.0861 0.7719 0.039 Uiso 1 1 calc R . . . .
C129 C 0.7419(3) 1.2028(3) 0.70983(15) 0.0314(8) Uani 1 1 d . . . . .
H12U H 0.7341 1.1994 0.6697 0.038 Uiso 1 1 calc R . . . .
H12V H 0.8153 1.2413 0.7182 0.038 Uiso 1 1 calc R . . . .
C130 C 0.6435(3) 1.2737(3) 0.73287(13) 0.0265(7) Uani 1 1 d . . . . .
H13A H 0.5710 1.2374 0.7210 0.032 Uiso 1 1 calc R . . . .
H13B H 0.6469 1.3489 0.7150 0.032 Uiso 1 1 calc R . . . .
C219 C 0.525(3) 0.810(3) 0.9956(12) 0.049(4) Uani 0.213(7) 1 d . U P A 2
H21A H 0.5051 0.8461 1.0309 0.059 Uiso 0.213(7) 1 calc R . P A 2
H21B H 0.5045 0.7290 0.9972 0.059 Uiso 0.213(7) 1 calc R . P A 2
C220 C 0.640(3) 0.823(3) 0.9849(12) 0.048(3) Uani 0.213(7) 1 d . U P A 2
H22E H 0.6849 0.7972 1.0169 0.058 Uiso 0.213(7) 1 calc R . P A 2
H22F H 0.6571 0.9046 0.9791 0.058 Uiso 0.213(7) 1 calc R . P A 2
C221 C 0.679(2) 0.752(2) 0.9315(11) 0.046(3) Uani 0.213(7) 1 d . U P A 2
H22G H 0.6931 0.6715 0.9416 0.055 Uiso 0.213(7) 1 calc R . P A 2
H22H H 0.6180 0.7540 0.9037 0.055 Uiso 0.213(7) 1 calc R . P A 2
C222 C 0.789(2) 0.804(2) 0.9086(11) 0.045(3) Uani 0.213(7) 1 d . U P A 2
H22I H 0.7732 0.8837 0.8987 0.054 Uiso 0.213(7) 1 calc R . P A 2
H22J H 0.8479 0.8042 0.9377 0.054 Uiso 0.213(7) 1 calc R . P A 2
C223 C 0.8367(19) 0.7455(16) 0.8604(11) 0.047(3) Uani 0.213(7) 1 d . U P A 2
H22A H 0.7761 0.7419 0.8322 0.056 Uiso 0.213(7) 1 calc R . P A 2
H22B H 0.8551 0.6664 0.8710 0.056 Uiso 0.213(7) 1 calc R . P A 2
C224 C 0.943(2) 0.7971(19) 0.8349(11) 0.052(3) Uani 0.213(7) 1 d . U P A 2
H22C H 0.9901 0.7384 0.8170 0.063 Uiso 0.213(7) 1 calc R . P A 2
H22D H 0.9895 0.8370 0.8626 0.063 Uiso 0.213(7) 1 calc R . P A 2

loop_
_atom_site_aniso_label
_atom_site_aniso_U_11
_atom_site_aniso_U_22
_atom_site_aniso_U_33
_atom_site_aniso_U_23
_atom_site_aniso_U_13
_atom_site_aniso_U_12
Ir1 0.01729(5) 0.02101(5) 0.01660(5) -0.00039(5) -0.00002(5) -0.00026(5)
Cl6 0.0207(3) 0.0348(4) 0.0205(3) -0.0013(4) -0.0024(3) 0.0010(4)
Cl7 0.0260(4) 0.0354(4) 0.0259(4) 0.0071(4) -0.0082(3) -0.0071(4)
P2 0.0253(5) 0.0295(4) 0.0194(4) -0.0005(3) 0.0018(4) -0.0070(4)
P3 0.0181(4) 0.0232(4) 0.0187(4) 0.0013(3) 0.0018(3) 0.0009(3)
O5 0.0442(17) 0.0266(13) 0.0401(16) -0.0037(11) 0.0027(13) 0.0054(12)
C4 0.0205(15) 0.0303(17) 0.0237(16) 0.0017(13) 0.0000(13) -0.0010(14)
C101 0.0195(15) 0.0254(13) 0.0218(14) -0.0036(13) 0.0006(11) -0.0016(15)
C102 0.0273(17) 0.0313(16) 0.0244(16) -0.0083(16) 0.0041(13) -0.0060(16)
C103 0.037(2) 0.039(2) 0.034(2) -0.0177(17) 0.0131(18) -0.0068(17)
C104 0.036(2) 0.0291(19) 0.052(3) -0.0190(18) 0.0111(19) -0.0003(16)
C105 0.0303(19) 0.0244(16) 0.041(2) -0.0048(14) 0.0028(16) -0.0012(14)
C106 0.0215(14) 0.0275(14) 0.0284(15) -0.0031(14) 0.0022(19) 0.0003(13)
C107 0.034(2) 0.041(2) 0.0203(17) -0.0060(15) 0.0056(15) -0.0109(16)
C108 0.0267(17) 0.0232(14) 0.0257(16) 0.0015(12) 0.0019(15) 0.0026(14)
C109 0.0239(18) 0.0399(19) 0.0260(18) -0.0043(15) 0.0042(15) -0.0078(15)
C110 0.0245(18) 0.055(2) 0.042(2) -0.008(2) 0.0052(15) 0.0023(19)
C111 0.0333(19) 0.044(2) 0.033(2) -0.0061(18) -0.0012(17) -0.0121(16)
C112 0.039(2) 0.067(3) 0.034(2) -0.004(2) 0.0101(19) -0.021(2)
C113 0.0231(17) 0.0274(17) 0.0262(17) 0.0025(13) 0.0007(14) -0.0045(12)
C114 0.034(2) 0.0351(19) 0.0297(19) -0.0019(15) -0.0032(16) -0.0110(16)
C115 0.0227(18) 0.0363(19) 0.041(2) 0.0031(16) 0.0016(16) -0.0010(15)
C116 0.029(2) 0.0345(19) 0.037(2) 0.0038(16) 0.0052(16) -0.0084(15)
C117 0.038(2) 0.041(2) 0.0273(18) 0.0097(16) -0.0024(15) -0.0112(17)
C118 0.047(3) 0.0355(18) 0.051(2) 0.0127(17) -0.008(2) -0.0108(18)
C119 0.052(4) 0.031(2) 0.043(3) 0.002(2) 0.001(3) -0.007(2)
C120 0.041(3) 0.032(2) 0.049(3) 0.002(3) -0.009(2) -0.004(3)
C121 0.043(3) 0.025(2) 0.050(3) 0.002(2) -0.010(3) 0.002(2)
C122 0.044(3) 0.043(3) 0.061(3) 0.001(3) -0.011(3) 0.002(3)
C123 0.045(3) 0.048(3) 0.067(3) 0.001(3) -0.006(3) 0.013(2)
C124 0.041(3) 0.033(2) 0.068(3) -0.005(2) 0.001(3) 0.008(2)
C125 0.049(3) 0.041(2) 0.082(4) 0.006(2) 0.019(3) 0.013(2)
C126 0.037(2) 0.031(2) 0.099(4) -0.014(2) 0.028(3) -0.0016(18)
C127 0.034(2) 0.042(2) 0.057(3) -0.015(2) 0.017(2) -0.0019(18)
C128 0.0247(19) 0.0350(19) 0.039(2) -0.0092(16) 0.0079(16) -0.0006(15)
C129 0.0271(18) 0.039(2) 0.0281(18) -0.0053(15) 0.0090(15) -0.0033(14)
C130 0.0268(18) 0.0350(18) 0.0177(16) 0.0025(13) 0.0042(13) -0.0006(14)
C219 0.051(6) 0.042(6) 0.053(6) 0.007(5) -0.002(5) -0.002(5)
C220 0.051(6) 0.043(5) 0.051(6) 0.001(5) -0.004(5) -0.004(5)
C221 0.046(6) 0.043(5) 0.049(5) 0.000(5) -0.002(5) 0.004(5)
C222 0.041(5) 0.038(5) 0.056(5) 0.002(5) -0.004(5) 0.004(5)
C223 0.042(5) 0.038(5) 0.061(5) 0.002(5) -0.002(5) 0.007(4)
C224 0.045(6) 0.044(6) 0.067(6) 0.002(5) 0.002(5) 0.006(5)

loop_
_atom_type_symbol
_atom_type_description
_atom_type_scat_dispersion_real
_atom_type_scat_dispersion_imag
_atom_type_scat_source
C C 0.0033 0.0016 'International Tables Vol C Tables 4.2.6.8 and 6.1.1.4'
H H 0.0000 0.0000 'International Tables Vol C Tables 4.2.6.8 and 6.1.1.4'
Cl Cl 0.1484 0.1585 'International Tables Vol C Tables 4.2.6.8 and 6.1.1.4'
Ir Ir -1.4442 7.9887 'International Tables Vol C Tables 4.2.6.8 and 6.1.1.4'
O O 0.0106 0.0060 'International Tables Vol C Tables 4.2.6.8 and 6.1.1.4'
P P 0.1023 0.0942 'International Tables Vol C Tables 4.2.6.8 and 6.1.1.4'

loop_
_exptl_crystal_face_index_h
_exptl_crystal_face_index_k
_exptl_crystal_face_index_l
_exptl_crystal_face_perp_dist
12 8 -18 0.1779
-2 14 17 0.0177
-12 -7 19 0.1438
2 -14 -17 0.0625
6 -6 -29 0.1384
-10 4 -26 0.1479
-7 6 29 0.0644
13 -7 13 0.1377

loop_
_geom_angle_atom_site_label_1
_geom_angle_atom_site_label_2
_geom_angle_atom_site_label_3
_geom_angle
Cl6 Ir1 P3 84.29(3)
Cl7 Ir1 Cl6 178.81(3)
Cl7 Ir1 P3 94.99(3)
P2 Ir1 Cl6 96.87(3)
P2 Ir1 Cl7 84.12(3)
P2 Ir1 P3 160.81(3)
C4 Ir1 Cl6 88.30(10)
C4 Ir1 Cl7 90.92(10)
C4 Ir1 P2 97.19(10)
C4 Ir1 P3 101.98(10)
C4 Ir1 C101 177.24(14)
C101 Ir1 Cl6 90.78(8)
C101 Ir1 Cl7 90.04(8)
C101 Ir1 P2 80.34(9)
C101 Ir1 P3 80.50(9)
C107 P2 Ir1 100.36(12)
C107 P2 C109 106.10(18)
C107 P2 C117 102.65(18)
C109 P2 Ir1 121.78(12)
C117 P2 Ir1 115.79(13)
C117 P2 C109 107.59(18)
C108 P3 Ir1 98.38(11)
C108 P3 C113 104.84(16)
C108 P3 C130 100.21(16)
C113 P3 Ir1 121.92(11)
C130 P3 Ir1 120.10(12)
C130 P3 C113 107.10(16)
O5 C4 Ir1 177.0(3)
C102 C101 Ir1 121.0(3)
C102 C101 C106 118.5(3)
C106 C101 Ir1 120.5(2)
C101 C102 C107 118.6(3)
C103 C102 C101 120.7(4)
C103 C102 C107 120.7(3)
C104 C103 C102 119.6(4)
C103 C104 C105 121.1(3)
C104 C105 C106 119.5(3)
C101 C106 C108 118.5(3)
C105 C106 C101 120.6(3)
C105 C106 C108 120.9(3)
C102 C107 P2 108.9(2)
C106 C108 P3 109.0(2)
C110 C109 P2 109.4(3)
C110 C109 C112 108.6(3)
C111 C109 P2 109.5(3)
C111 C109 C110 110.1(3)
C111 C109 C112 108.9(3)
C112 C109 P2 110.4(3)
C114 C113 P3 108.7(2)
C114 C113 C116 107.9(3)
C115 C113 P3 111.2(2)
C115 C113 C114 109.4(3)
C115 C113 C116 109.5(3)
C116 C113 P3 110.1(2)
C118 C117 P2 119.4(3)
C117 C118 C119 113.4(4)
C219 C118 C117 100.1(12)
C120 C119 C118 114.9(5)
C121 C120 C119 115.5(6)
C120 C121 C122 112.0(5)
C121 C122 C123 115.6(5)
C124 C123 C122 115.1(5)
C123 C124 C125 112.0(5)
C126 C125 C124 109.4(5)
C126 C125 C224 140.8(10)
C125 C126 C127 114.7(4)
C126 C127 C128 113.0(4)
C129 C128 C127 113.3(3)
C128 C129 C130 114.0(3)
C129 C130 P3 120.4(3)
C220 C219 C118 106(2)
C219 C220 C221 112(3)
C222 C221 C220 109(2)
C223 C222 C221 115(2)
C222 C223 C224 117(2)
C223 C224 C125 103.5(17)

loop_
_geom_bond_atom_site_label_1
_geom_bond_atom_site_label_2
_geom_bond_distance
Ir1 Cl6 2.3828(7)
Ir1 Cl7 2.3793(8)
Ir1 P2 2.3637(9)
Ir1 P3 2.3922(8)
Ir1 C4 1.940(3)
Ir1 C101 2.089(3)
P2 C107 1.822(4)
P2 C109 1.864(4)
P2 C117 1.831(4)
P3 C108 1.829(3)
P3 C113 1.868(4)
P3 C130 1.846(3)
O5 C4 1.122(4)
C101 C102 1.400(4)
C101 C106 1.402(4)
C102 C103 1.396(5)
C102 C107 1.515(5)
C103 C104 1.373(6)
C104 C105 1.386(5)
C105 C106 1.395(4)
C106 C108 1.501(5)
C109 C110 1.530(6)
C109 C111 1.529(5)
C109 C112 1.547(5)
C113 C114 1.537(5)
C113 C115 1.535(5)
C113 C116 1.540(5)
C117 C118 1.545(5)
C118 C119 1.560(8)
C118 C219 1.51(3)
C119 C120 1.510(9)
C120 C121 1.507(9)
C121 C122 1.520(8)
C122 C123 1.527(9)
C123 C124 1.519(9)
C124 C125 1.546(7)
C125 C126 1.477(8)
C125 C224 1.69(2)
C126 C127 1.513(6)
C127 C128 1.523(5)
C128 C129 1.513(5)
C129 C130 1.527(5)
C219 C220 1.37(4)
C220 C221 1.62(4)
C221 C222 1.52(3)
C222 C223 1.48(3)
C223 C224 1.51(3)

loop_
_exptl_oxdiff_crystal_face_indexfrac_h
_exptl_oxdiff_crystal_face_indexfrac_k
_exptl_oxdiff_crystal_face_indexfrac_l
_exptl_oxdiff_crystal_face_x
_exptl_oxdiff_crystal_face_y
_exptl_oxdiff_crystal_face_z
11.8686 7.6297 -17.8981 0.2893 0.7878 0.5437
-1.8053 14.2767 17.2772 0.2133 0.5505 -0.8071
-12.0109 -6.6602 19.1129 -0.2751 -0.7512 -0.6000
1.7857 -14.2879 -17.2463 -0.2137 -0.5517 0.8062
6.1935 -6.1891 -29.3291 0.1844 -0.0594 0.9811
-9.7976 3.9947 -26.4773 0.9271 -0.3450 0.1463
-6.7565 6.4738 28.5007 -0.1427 0.0438 -0.9888
13.4220 -7.3387 12.8080 -0.8776 0.3313 0.3464
